data_9007676
loop_
_publ_author_name
'Tarling, S. E.'
'Barnes, P.'
'Klinowski, J.'

_publ_section_title
;
 The structure and Si,Al distribution of the ultramarines
 Note: disordered synthetic counterpart to lazurite
 Note: occupancies changed to match formula
;
_journal_issue 2
_journal_name_full 'Acta Crystallographica, Section B'
_journal_page_first 128
_journal_page_last 135
_journal_paper_doi 10.1107/S0108768187011698
_journal_volume 44
_journal_year 1988
_chemical_formula_structural Na7.5Si6Al6O24S4.5*.5D2O
_chemical_formula_sum 'Al1.5 H4 Na1.875 O6.125 S1.125 Si1.5'
_space_group_IT_number 217
_symmetry_space_group_name_Hall 'I -4 2 3'
_symmetry_space_group_name_H-M 'I -4 3 m'
_cell_angle_alpha 90
_cell_angle_beta 90
_cell_angle_gamma 90
_cell_formula_units_Z 4
_cell_length_a 9.0338
_cell_length_b 9.0338
_cell_length_c 9.0338
_cell_volume 737.244
_database_code_amcsd 0009825
_exptl_crystal_density_diffrn 2.377
_cod_original_formula_sum 'Na1.875 (Si1.5 Al1.5) O6.125 S1.125 H4'
_cod_database_code 9007676
_amcsd_formula_title Na7.5Si6Al6O24S4.5*.5D2O

loop_
_space_group_symop_operation_xyz
x,y,z
1/2+x,1/2+y,1/2+z
-z,x,-y
1/2-z,1/2+x,1/2-y
-y,z,-x
1/2-y,1/2+z,1/2-x
-x,y,-z
1/2-x,1/2+y,1/2-z
x,-z,-y
1/2+x,1/2-z,1/2-y
z,-y,-x
1/2+z,1/2-y,1/2-x
y,-x,-z
1/2+y,1/2-x,1/2-z
x,z,y
1/2+x,1/2+z,1/2+y
z,y,x
1/2+z,1/2+y,1/2+x
y,x,z
1/2+y,1/2+x,1/2+z
-z,-x,y
1/2-z,1/2-x,1/2+y
-y,-z,x
1/2-y,1/2-z,1/2+x
-x,-y,z
1/2-x,1/2-y,1/2+z
z,-x,-y
1/2+z,1/2-x,1/2-y
y,-z,-x
1/2+y,1/2-z,1/2-x
x,-y,-z
1/2+x,1/2-y,1/2-z
-x,z,-y
1/2-x,1/2+z,1/2-y
-z,y,-x
1/2-z,1/2+y,1/2-x
-y,x,-z
1/2-y,1/2+x,1/2-z
-x,-z,y
1/2-x,1/2-z,1/2+y
-z,-y,x
1/2-z,1/2-y,1/2+x
-y,-x,z
1/2-y,1/2-x,1/2+z
z,x,y
1/2+z,1/2+x,1/2+y
y,z,x
1/2+y,1/2+z,1/2+x

loop_
_atom_site_label
_atom_site_fract_x
_atom_site_fract_y
_atom_site_fract_z
_atom_site_occupancy
_atom_site_U_iso_or_equiv
_atom_site_type_symbol
_atom_site_attached_hydrogens
Na 0.18200 0.18200 0.18200 0.93750 0.24950 Na 0
Si 0.25000 0.50000 0.00000 0.50000 0.00633 Si 0
Al 0.25000 0.50000 0.00000 0.50000 0.00633 Al 0
O1 0.35000 0.35000 0.01800 1.00000 0.05319 O 0
S 0.07900 0.00000 0.00000 0.37500 0.31030 S 0
WatD 0.18200 0.18200 0.18200 0.06250 0.14692 O 2

loop_
_cod_changelog_entry_id
_cod_changelog_entry_author
_cod_changelog_entry_date
_cod_changelog_entry_text
1
;cod-tools version 3.8.0
Id: cif_guess_AMCSD_atom_types 9581 2023-05-17 12:35:41Z saulius
;
2023-05-23T09:16:21+03:00
;Derived atom types and hydrogen counts
from atom names that follow the AMCSD naming convention
(Wat == water, O-H == hydroxyl).
;

loop_
_cod_related_entry_id
_cod_related_entry_database
_cod_related_entry_code
1 AMCSD 0009825
